data_7015997
loop_
_publ_author_name
'Bhowmik, Prasanta'
'Nayek, Hari Pada'
'Corbella, Montserrat'
'Aliaga-Alcalde, N\'uria'
'Chattopadhyay, Shouvik'

_publ_section_title
;
 Control of molecular architecture by steric factors: mononuclear vs
 polynuclear manganese(iii) compounds with tetradentate N(2)O(2) donor
 Schiff bases.
;
_journal_issue 31
_journal_name_full 'Dalton transactions (Cambridge, England : 2003)'
_journal_page_first 7916
_journal_page_last 7926
_journal_paper_doi 10.1039/c0dt01723j
_journal_volume 40
_journal_year 2011
_chemical_formula_moiety 'C22 H20 Mn N5 O5, 2(H2 O)'
_chemical_formula_sum 'C22 H24 Mn N5 O7'
_chemical_formula_weight 525.40
_chemical_name_systematic
;
?
;
_space_group_IT_number 61
_symmetry_cell_setting orthorhombic
_symmetry_space_group_name_Hall '-P 2ac 2ab'
_symmetry_space_group_name_H-M 'P b c a'
_atom_sites_solution_hydrogens geom
_atom_sites_solution_primary direct
_atom_sites_solution_secondary difmap
_audit_creation_method SHELXL-97
_cell_angle_alpha 90.00
_cell_angle_beta 90.00
_cell_angle_gamma 90.00
_cell_formula_units_Z 8
_cell_length_a 16.069(3)
_cell_length_b 15.616(3)
_cell_length_c 18.099(4)
_cell_measurement_reflns_used 20572
_cell_measurement_temperature 150(2)
_cell_measurement_theta_max 28.0
_cell_measurement_theta_min 2.1
_cell_volume 4541.6(16)
_computing_cell_refinement 'STOE X-AREA, PLATON (A.L.Spek, 2005)'
_computing_data_collection 'STOE X-AREA'
_computing_data_reduction 'STOE X-RED, PLATON (A.L.Spek, 2005)'
_computing_molecular_graphics 'Diamond 2.1e/3'
_computing_publication_material 'WINGX V1.80.05'
_computing_structure_refinement 'SHELXL-97 (Sheldrick, 2008)'
_computing_structure_solution 'SHELXS-97 (Sheldrick, 1990)'
_diffrn_ambient_temperature 150(2)
_diffrn_measured_fraction_theta_full 0.999
_diffrn_measured_fraction_theta_max 0.999
_diffrn_measurement_device_type 'STOE IPDS 2'
_diffrn_measurement_method 'area detector'
_diffrn_radiation_monochromator graphite
_diffrn_radiation_source 'fine-focus sealed tube'
_diffrn_radiation_type MoK\a
_diffrn_radiation_wavelength 0.71073
_diffrn_reflns_av_R_equivalents 0.0997
_diffrn_reflns_av_sigmaI/netI 0.0802
_diffrn_reflns_limit_h_max 21
_diffrn_reflns_limit_h_min -21
_diffrn_reflns_limit_k_max 20
_diffrn_reflns_limit_k_min -20
_diffrn_reflns_limit_l_max 23
_diffrn_reflns_limit_l_min 0
_diffrn_reflns_number 20572
_diffrn_reflns_theta_full 28.00
_diffrn_reflns_theta_max 28.00
_diffrn_reflns_theta_min 2.14
_exptl_absorpt_coefficient_mu 0.636
_exptl_absorpt_correction_T_max 0.9162
_exptl_absorpt_correction_T_min 0.8995
_exptl_absorpt_correction_type empirical
_exptl_absorpt_process_details SADABS
_exptl_crystal_colour Black
_exptl_crystal_density_diffrn 1.537
_exptl_crystal_density_method 'not measured'
_exptl_crystal_description Parallelopiped
_exptl_crystal_F_000 2176
_exptl_crystal_size_max 0.17
_exptl_crystal_size_mid 0.15
_exptl_crystal_size_min 0.14
_refine_diff_density_max 1.035
_refine_diff_density_min -0.984
_refine_diff_density_rms 0.119
_refine_ls_extinction_method none
_refine_ls_goodness_of_fit_ref 0.899
_refine_ls_hydrogen_treatment mixed
_refine_ls_matrix_type full
_refine_ls_number_parameters 338
_refine_ls_number_reflns 5474
_refine_ls_number_restraints 2
_refine_ls_restrained_S_all 0.899
_refine_ls_R_factor_all 0.1024
_refine_ls_R_factor_gt 0.0655
_refine_ls_shift/su_max 0.025
_refine_ls_shift/su_mean 0.000
_refine_ls_structure_factor_coef Fsqd
_refine_ls_weighting_details 'calc w=1/[\s^2^(Fo^2^)+(0.0925P)^2^+0.0000P] where P=(Fo^2^+2Fc^2^)/3'
_refine_ls_weighting_scheme calc
_refine_ls_wR_factor_gt 0.1478
_refine_ls_wR_factor_ref 0.1607
_reflns_number_gt 3296
_reflns_number_total 5474
_reflns_threshold_expression >2\s(I)
_cod_data_source_file c0dt01723j.txt
_cod_data_source_block 2
_cod_depositor_comments
;
The following automatic conversions were performed:

'_symmetry_cell_setting' value 'Orthorhombic' changed to
'orthorhombic' according to
/home/saulius/struct/CIF-dictionaries/cif_core.dic dictionary named
'cif_core.dic' version 2.4.1 from
2010-06-29.

'_exptl_absorpt_correction_type' value 'Empirical'
changed to 'empirical' according to
/home/saulius/struct/CIF-dictionaries/cif_core.dic dictionary named
'cif_core.dic' version 2.4.1 from 2010-06-29.

Automatic conversion script
Id: cif_fix_values 1715 2011-07-08 13:25:40Z adriana 
;
_cod_original_cell_volume 4541.7(16)
_cod_database_code 7015997

loop_
_symmetry_equiv_pos_as_xyz
'x, y, z'
'-x+1/2, -y, z+1/2'
'x+1/2, -y+1/2, -z'
'-x, y+1/2, -z+1/2'
'-x, -y, -z'
'x-1/2, y, -z-1/2'
'-x-1/2, y-1/2, z'
'x, -y-1/2, z-1/2'

loop_
_atom_site_label
_atom_site_type_symbol
_atom_site_fract_x
_atom_site_fract_y
_atom_site_fract_z
_atom_site_U_iso_or_equiv
_atom_site_adp_type
_atom_site_occupancy
_atom_site_symmetry_multiplicity
_atom_site_calc_flag
_atom_site_refinement_flags
_atom_site_disorder_assembly
_atom_site_disorder_group
Mn1 Mn 0.48568(3) 0.56727(3) 0.61718(3) 0.03594(15) Uani 1 1 d . . .
O4 O 0.48025(15) 0.28856(15) 0.56951(13) 0.0409(5) Uani 1 1 d . . .
O3 O 0.49471(14) 0.44799(15) 0.60641(13) 0.0387(5) Uani 1 1 d . . .
O1 O 0.28010(14) 0.53926(17) 0.45820(14) 0.0463(6) Uani 1 1 d . . .
O5 O 0.58630(16) 0.58821(18) 0.53213(14) 0.0393(5) Uani 1 1 d . . .
O2 O 0.39963(14) 0.57238(15) 0.54724(13) 0.0391(5) Uani 1 1 d . . .
C16 C 0.5993(2) 0.4177(2) 0.69897(18) 0.0385(7) Uani 1 1 d . . .
N1 N 0.48623(17) 0.69361(18) 0.63141(15) 0.0383(6) Uani 1 1 d . . .
N2 N 0.57537(17) 0.57151(18) 0.69262(15) 0.0370(6) Uani 1 1 d . . .
C21 C 0.54258(19) 0.3938(2) 0.64231(18) 0.0364(7) Uani 1 1 d . . .
O6 O 0.2473(3) 0.4913(2) 0.6313(2) 0.0730(9) Uani 1 1 d . . .
C15 C 0.6120(2) 0.5049(2) 0.72036(19) 0.0405(7) Uani 1 1 d . . .
H15 H 0.6503 0.5148 0.7579 0.049 Uiso 1 1 calc R . .
C17 C 0.6462(2) 0.3542(2) 0.73528(19) 0.0424(8) Uani 1 1 d . . .
H17 H 0.6831 0.3701 0.7724 0.051 Uiso 1 1 calc R . .
C2 C 0.2878(2) 0.6240(2) 0.47710(19) 0.0408(8) Uani 1 1 d . . .
C19 C 0.5831(2) 0.2454(2) 0.6610(2) 0.0413(7) Uani 1 1 d . . .
H19 H 0.5777 0.1878 0.6486 0.050 Uiso 1 1 calc R . .
N4 N 0.41945(19) 0.5416(2) 0.76969(18) 0.0451(7) Uani 1 1 d . . .
N5 N 0.4472(2) 0.5258(2) 0.82771(18) 0.0557(8) Uani 1 1 d . . .
C9 C 0.5481(2) 0.7215(2) 0.68246(18) 0.0394(7) Uani 1 1 d . . .
C22 C 0.4664(2) 0.1999(2) 0.5518(2) 0.0470(8) Uani 1 1 d . . .
H22A H 0.4261 0.1958 0.5128 0.071 Uiso 1 1 calc R . .
H22B H 0.4461 0.1705 0.5947 0.071 Uiso 1 1 calc R . .
H22C H 0.5178 0.1744 0.5360 0.071 Uiso 1 1 calc R . .
C7 C 0.35419(19) 0.6393(2) 0.52787(18) 0.0383(7) Uani 1 1 d . . .
C10 C 0.5633(2) 0.8068(2) 0.7011(2) 0.0434(8) Uani 1 1 d . . .
H10 H 0.5352 0.8505 0.6768 0.052 Uiso 1 1 calc R . .
C14 C 0.5930(2) 0.6562(2) 0.71764(19) 0.0386(7) Uani 1 1 d . . .
C6 C 0.3668(2) 0.7229(2) 0.55286(19) 0.0413(8) Uani 1 1 d . . .
C20 C 0.5364(2) 0.3058(2) 0.62423(18) 0.0379(7) Uani 1 1 d . . .
C11 C 0.6201(2) 0.8258(2) 0.7556(2) 0.0440(8) Uani 1 1 d . . .
H11 H 0.6305 0.8827 0.7679 0.053 Uiso 1 1 calc R . .
C12 C 0.6619(2) 0.7613(2) 0.7923(2) 0.0464(8) Uani 1 1 d . . .
H12 H 0.6984 0.7749 0.8303 0.056 Uiso 1 1 calc R . .
C8 C 0.4325(2) 0.7462(2) 0.60284(19) 0.0421(8) Uani 1 1 d . . .
H8 H 0.4369 0.8036 0.6158 0.050 Uiso 1 1 calc R . .
C18 C 0.6387(2) 0.2700(2) 0.7172(2) 0.0456(8) Uani 1 1 d . . .
H18 H 0.6701 0.2289 0.7417 0.055 Uiso 1 1 calc R . .
C13 C 0.6498(2) 0.6767(2) 0.7730(2) 0.0435(8) Uani 1 1 d . . .
H13 H 0.6794 0.6337 0.7968 0.052 Uiso 1 1 calc R . .
N3 N 0.39233(19) 0.5582(2) 0.71083(17) 0.0480(7) Uani 1 1 d . . .
C5 C 0.3144(2) 0.7895(2) 0.5272(2) 0.0486(9) Uani 1 1 d . . .
H5 H 0.3230 0.8452 0.5437 0.058 Uiso 1 1 calc R . .
C3 C 0.2385(2) 0.6895(3) 0.4530(2) 0.0484(9) Uani 1 1 d . . .
H3 H 0.1960 0.6785 0.4195 0.058 Uiso 1 1 calc R . .
C4 C 0.2514(2) 0.7730(3) 0.4785(2) 0.0514(9) Uani 1 1 d . . .
H4 H 0.2171 0.8173 0.4624 0.062 Uiso 1 1 calc R . .
O7 O 0.5657(4) 0.4715(4) 0.9335(5) 0.179(4) Uani 1 1 d D . .
C1 C 0.2123(2) 0.5172(3) 0.4102(2) 0.0562(10) Uani 1 1 d . . .
H1A H 0.2131 0.4566 0.4009 0.084 Uiso 1 1 calc R . .
H1B H 0.2179 0.5475 0.3644 0.084 Uiso 1 1 calc R . .
H1C H 0.1606 0.5325 0.4333 0.084 Uiso 1 1 calc R . .
H5B H 0.605(3) 0.541(3) 0.522(2) 0.049(12) Uiso 1 1 d . . .
H5A H 0.557(4) 0.613(4) 0.501(3) 0.090(19) Uiso 1 1 d . . .
H6A H 0.191(5) 0.494(4) 0.608(4) 0.13(3) Uiso 1 1 d . . .
H6B H 0.300(4) 0.504(4) 0.641(3) 0.11(2) Uiso 1 1 d . . .
H7A H 0.523(4) 0.465(5) 0.966(4) 0.175 Uiso 1 1 d D . .
H7B H 0.537(3) 0.489(4) 0.892(2) 0.175 Uiso 1 1 d D . .

loop_
_atom_site_aniso_label
_atom_site_aniso_U_11
_atom_site_aniso_U_22
_atom_site_aniso_U_33
_atom_site_aniso_U_23
_atom_site_aniso_U_13
_atom_site_aniso_U_12
Mn1 0.0385(3) 0.0340(3) 0.0353(3) -0.0005(2) -0.0016(2) 0.0007(2)
O4 0.0467(13) 0.0375(12) 0.0385(12) -0.0002(10) -0.0066(10) -0.0027(10)
O3 0.0415(12) 0.0362(12) 0.0383(12) 0.0012(9) -0.0056(9) 0.0006(9)
O1 0.0421(13) 0.0473(14) 0.0494(14) 0.0015(11) -0.0116(11) -0.0015(11)
O5 0.0415(13) 0.0369(14) 0.0395(13) 0.0015(11) 0.0010(10) 0.0006(11)
O2 0.0425(12) 0.0358(12) 0.0389(12) -0.0012(10) -0.0044(9) 0.0031(9)
C16 0.0403(17) 0.0388(19) 0.0365(17) -0.0001(14) -0.0022(13) -0.0015(13)
N1 0.0425(14) 0.0364(14) 0.0361(14) -0.0012(11) 0.0030(11) 0.0010(12)
N2 0.0391(14) 0.0352(14) 0.0369(14) -0.0008(12) 0.0007(11) -0.0001(11)
C21 0.0351(15) 0.0374(17) 0.0365(16) 0.0026(14) 0.0025(12) 0.0003(13)
O6 0.063(2) 0.083(2) 0.073(2) 0.0045(18) 0.0058(17) -0.0169(18)
C15 0.0404(17) 0.044(2) 0.0374(17) 0.0000(14) -0.0019(13) -0.0019(14)
C17 0.0421(17) 0.045(2) 0.0405(18) 0.0010(15) -0.0070(14) -0.0010(15)
C2 0.0362(17) 0.046(2) 0.0403(18) 0.0019(15) 0.0018(13) 0.0016(14)
C19 0.0430(18) 0.0354(18) 0.0455(19) 0.0000(15) -0.0006(14) 0.0012(14)
N4 0.0499(17) 0.0419(16) 0.0434(18) -0.0039(13) 0.0126(14) -0.0035(13)
N5 0.065(2) 0.060(2) 0.0422(18) -0.0003(15) 0.0060(15) -0.0059(17)
C9 0.0399(17) 0.0406(19) 0.0376(17) -0.0021(14) 0.0051(14) 0.0002(14)
C22 0.052(2) 0.0385(19) 0.051(2) -0.0020(16) -0.0044(16) -0.0040(15)
C7 0.0357(16) 0.0402(19) 0.0391(17) 0.0046(14) 0.0061(13) 0.0036(14)
C10 0.0429(18) 0.0393(19) 0.0479(19) -0.0013(15) 0.0055(15) -0.0018(15)
C14 0.0384(16) 0.0382(18) 0.0392(17) -0.0036(14) 0.0059(13) -0.0017(13)
C6 0.0401(17) 0.044(2) 0.0400(18) 0.0015(15) 0.0054(14) 0.0032(14)
C20 0.0389(16) 0.0376(17) 0.0373(17) 0.0014(14) 0.0000(13) -0.0022(13)
C11 0.0459(18) 0.0392(19) 0.047(2) -0.0086(16) 0.0055(15) -0.0055(15)
C12 0.0452(19) 0.051(2) 0.0430(19) -0.0091(16) 0.0015(15) -0.0087(16)
C8 0.0429(18) 0.0395(18) 0.0438(18) -0.0020(14) 0.0050(14) 0.0050(14)
C18 0.0437(19) 0.043(2) 0.050(2) 0.0076(16) -0.0082(15) 0.0029(15)
C13 0.0448(18) 0.045(2) 0.0412(18) -0.0016(15) -0.0012(14) -0.0031(15)
N3 0.0511(17) 0.0510(19) 0.0421(17) 0.0021(14) 0.0083(13) -0.0004(14)
C5 0.050(2) 0.045(2) 0.051(2) -0.0003(17) 0.0034(16) 0.0101(16)
C3 0.0406(18) 0.053(2) 0.052(2) 0.0066(17) -0.0024(15) 0.0040(16)
C4 0.0436(19) 0.051(2) 0.059(2) 0.0092(18) -0.0016(17) 0.0102(17)
O7 0.195(7) 0.101(4) 0.242(9) 0.045(5) -0.141(6) 0.000(5)
C1 0.048(2) 0.059(3) 0.062(2) 0.001(2) -0.0150(18) -0.0044(18)

loop_
_atom_type_symbol
_atom_type_description
_atom_type_scat_dispersion_real
_atom_type_scat_dispersion_imag
_atom_type_scat_source
C C 0.0033 0.0016 'International Tables Vol C Tables 4.2.6.8 and 6.1.1.4'
H H 0.0000 0.0000 'International Tables Vol C Tables 4.2.6.8 and 6.1.1.4'
N N 0.0061 0.0033 'International Tables Vol C Tables 4.2.6.8 and 6.1.1.4'
O O 0.0106 0.0060 'International Tables Vol C Tables 4.2.6.8 and 6.1.1.4'
Mn Mn 0.3368 0.7283 'International Tables Vol C Tables 4.2.6.8 and 6.1.1.4'

loop_
_geom_angle_atom_site_label_1
_geom_angle_atom_site_label_2
_geom_angle_atom_site_label_3
_geom_angle
_geom_angle_site_symmetry_1
_geom_angle_site_symmetry_3
_geom_angle_publ_flag
O2 Mn1 O3 91.67(10) . . ?
O2 Mn1 N2 175.54(11) . . ?
O3 Mn1 N2 92.77(11) . . ?
O2 Mn1 N1 92.77(11) . . ?
O3 Mn1 N1 175.10(11) . . ?
N2 Mn1 N1 82.81(11) . . ?
O2 Mn1 O5 93.54(10) . . ?
O3 Mn1 O5 91.01(10) . . ?
N2 Mn1 O5 86.80(11) . . ?
N1 Mn1 O5 86.64(11) . . ?
O2 Mn1 N3 91.11(11) . . ?
O3 Mn1 N3 93.84(11) . . ?
N2 Mn1 N3 88.18(12) . . ?
N1 Mn1 N3 88.16(12) . . ?
O5 Mn1 N3 173.19(11) . . ?
C20 O4 C22 117.0(3) . . ?
C21 O3 Mn1 129.2(2) . . ?
C2 O1 C1 116.8(3) . . ?
Mn1 O5 H5B 107(3) . . ?
Mn1 O5 H5A 97(4) . . ?
H5B O5 H5A 119(5) . . ?
C7 O2 Mn1 128.3(2) . . ?
C17 C16 C21 119.6(3) . . ?
C17 C16 C15 117.9(3) . . ?
C21 C16 C15 122.5(3) . . ?
C8 N1 C9 121.9(3) . . ?
C8 N1 Mn1 124.9(2) . . ?
C9 N1 Mn1 112.9(2) . . ?
C15 N2 C14 122.1(3) . . ?
C15 N2 Mn1 124.7(2) . . ?
C14 N2 Mn1 113.2(2) . . ?
O3 C21 C20 118.0(3) . . ?
O3 C21 C16 124.2(3) . . ?
C20 C21 C16 117.8(3) . . ?
H6A O6 H6B 159(6) . . ?
N2 C15 C16 126.4(3) . . ?
N2 C15 H15 116.8 . . ?
C16 C15 H15 116.8 . . ?
C18 C17 C16 121.4(3) . . ?
C18 C17 H17 119.3 . . ?
C16 C17 H17 119.3 . . ?
C3 C2 O1 126.2(3) . . ?
C3 C2 C7 120.9(3) . . ?
O1 C2 C7 112.9(3) . . ?
C20 C19 C18 120.5(3) . . ?
C20 C19 H19 119.7 . . ?
C18 C19 H19 119.7 . . ?
N5 N4 N3 179.0(4) . . ?
C10 C9 C14 119.6(3) . . ?
C10 C9 N1 124.7(3) . . ?
C14 C9 N1 115.6(3) . . ?
O4 C22 H22A 109.5 . . ?
O4 C22 H22B 109.5 . . ?
H22A C22 H22B 109.5 . . ?
O4 C22 H22C 109.5 . . ?
H22A C22 H22C 109.5 . . ?
H22B C22 H22C 109.5 . . ?
O2 C7 C6 125.0(3) . . ?
O2 C7 C2 116.8(3) . . ?
C6 C7 C2 118.2(3) . . ?
C11 C10 C9 119.7(3) . . ?
C11 C10 H10 120.1 . . ?
C9 C10 H10 120.1 . . ?
C13 C14 C9 119.7(3) . . ?
C13 C14 N2 124.9(3) . . ?
C9 C14 N2 115.3(3) . . ?
C7 C6 C5 119.6(3) . . ?
C7 C6 C8 123.2(3) . . ?
C5 C6 C8 117.2(3) . . ?
O4 C20 C19 125.1(3) . . ?
O4 C20 C21 113.9(3) . . ?
C19 C20 C21 121.0(3) . . ?
C10 C11 C12 120.6(3) . . ?
C10 C11 H11 119.7 . . ?
C12 C11 H11 119.7 . . ?
C13 C12 C11 120.6(3) . . ?
C13 C12 H12 119.7 . . ?
C11 C12 H12 119.7 . . ?
N1 C8 C6 125.4(3) . . ?
N1 C8 H8 117.3 . . ?
C6 C8 H8 117.3 . . ?
C17 C18 C19 119.6(3) . . ?
C17 C18 H18 120.2 . . ?
C19 C18 H18 120.2 . . ?
C12 C13 C14 119.7(3) . . ?
C12 C13 H13 120.2 . . ?
C14 C13 H13 120.2 . . ?
N4 N3 Mn1 116.4(2) . . ?
C4 C5 C6 120.9(4) . . ?
C4 C5 H5 119.5 . . ?
C6 C5 H5 119.5 . . ?
C2 C3 C4 120.5(4) . . ?
C2 C3 H3 119.7 . . ?
C4 C3 H3 119.7 . . ?
C5 C4 C3 119.8(3) . . ?
C5 C4 H4 120.1 . . ?
C3 C4 H4 120.1 . . ?
H7A O7 H7B 101(6) . . ?
O1 C1 H1A 109.5 . . ?
O1 C1 H1B 109.5 . . ?
H1A C1 H1B 109.5 . . ?
O1 C1 H1C 109.5 . . ?
H1A C1 H1C 109.5 . . ?
H1B C1 H1C 109.5 . . ?

loop_
_geom_bond_atom_site_label_1
_geom_bond_atom_site_label_2
_geom_bond_distance
_geom_bond_site_symmetry_2
_geom_bond_publ_flag
Mn1 O2 1.876(2) . ?
Mn1 O3 1.879(2) . ?
Mn1 N2 1.986(3) . ?
Mn1 N1 1.990(3) . ?
Mn1 O5 2.256(2) . ?
Mn1 N3 2.268(3) . ?
O4 C20 1.366(4) . ?
O4 C22 1.438(4) . ?
O3 C21 1.315(4) . ?
O1 C2 1.372(4) . ?
O1 C1 1.435(4) . ?
O5 H5B 0.81(5) . ?
O5 H5A 0.83(6) . ?
O2 C7 1.322(4) . ?
C16 C17 1.409(5) . ?
C16 C21 1.422(5) . ?
C16 C15 1.429(5) . ?
N1 C8 1.299(4) . ?
N1 C9 1.426(4) . ?
N2 C15 1.297(4) . ?
N2 C14 1.426(4) . ?
C21 C20 1.416(5) . ?
O6 H6A 0.99(8) . ?
O6 H6B 0.89(7) . ?
C15 H15 0.9300 . ?
C17 C18 1.361(5) . ?
C17 H17 0.9300 . ?
C2 C3 1.366(5) . ?
C2 C7 1.429(5) . ?
C19 C20 1.377(5) . ?
C19 C18 1.406(5) . ?
C19 H19 0.9300 . ?
N4 N5 1.167(5) . ?
N4 N3 1.180(4) . ?
C9 C10 1.396(5) . ?
C9 C14 1.402(5) . ?
C22 H22A 0.9600 . ?
C22 H22B 0.9600 . ?
C22 H22C 0.9600 . ?
C7 C6 1.396(5) . ?
C10 C11 1.377(5) . ?
C10 H10 0.9300 . ?
C14 C13 1.393(5) . ?
C6 C5 1.416(5) . ?
C6 C8 1.437(5) . ?
C11 C12 1.381(5) . ?
C11 H11 0.9300 . ?
C12 C13 1.379(5) . ?
C12 H12 0.9300 . ?
C8 H8 0.9300 . ?
C18 H18 0.9300 . ?
C13 H13 0.9300 . ?
C5 C4 1.367(6) . ?
C5 H5 0.9300 . ?
C3 C4 1.399(6) . ?
C3 H3 0.9300 . ?
C4 H4 0.9300 . ?
O7 H7A 0.91(7) . ?
O7 H7B 0.93(2) . ?
C1 H1A 0.9600 . ?
C1 H1B 0.9600 . ?
C1 H1C 0.9600 . ?
